data_2206132
loop_
_publ_author_name
'Ko\,sar, Ba\,sak'
'Albayrak, \,Ci\(gdem'
'Odaba\,so\(glu, Mustafa'
'B\"uy\"ukg\"ung\"or, Orhan'

_publ_section_title
;
 (<i>E</i>)-2-Ethoxy-6-[(4-nitrophenyl)iminomethyl]phenol
;
_journal_issue 7
_journal_name_full 'Acta Crystallographica Section E'
_journal_page_first o2109
_journal_page_last o2111
_journal_paper_doi 10.1107/S1600536805018167
_journal_volume 61
_journal_year 2005
_chemical_formula_iupac 'C15 H14 N2 O4'
_chemical_formula_moiety 'C15 H14 N2 O4'
_chemical_formula_sum 'C15 H14 N2 O4'
_chemical_formula_weight 286.28
_chemical_name_systematic
;
(E)-2-Ethoxy-6-[(4-nitrophenyl)iminomethyl]phenol
;
_space_group_IT_number 15
_symmetry_cell_setting monoclinic
_symmetry_space_group_name_Hall '-C 2yc'
_symmetry_space_group_name_H-M 'C 1 2/c 1'
_atom_sites_solution_hydrogens geom
_atom_sites_solution_primary direct
_atom_sites_solution_secondary difmap
_cell_angle_alpha 90.00
_cell_angle_beta 111.524(4)
_cell_angle_gamma 90.00
_cell_formula_units_Z 8
_cell_length_a 27.883(2)
_cell_length_b 7.1237(7)
_cell_length_c 14.7975(10)
_cell_measurement_reflns_used 11318
_cell_measurement_temperature 293(2)
_cell_measurement_theta_max 26.06
_cell_measurement_theta_min 1.48
_cell_volume 2734.3(4)
_computing_cell_refinement X-AREA
_computing_data_collection 'X-AREA (Stoe & Cie, 2002)'
_computing_data_reduction 'X-RED32 (Stoe & Cie, 2002)'
_computing_molecular_graphics 'ORTEP-3 for Windows (Farrugia, 1997)'
_computing_publication_material 'WinGX (Farrugia, 1999)'
_computing_structure_refinement 'SHELXL97 (Sheldrick, 1997)'
_computing_structure_solution 'SHELXS97 (Sheldrick, 1997)'
_diffrn_ambient_temperature 293(2)
_diffrn_detector_area_resol_mean 6.67
_diffrn_measured_fraction_theta_full 0.997
_diffrn_measured_fraction_theta_max 0.997
_diffrn_measurement_device_type 'Stoe IPDS 2'
_diffrn_measurement_method rotation
_diffrn_radiation_monochromator graphite
_diffrn_radiation_source 'fine-focus sealed tube'
_diffrn_radiation_type MoK\a
_diffrn_radiation_wavelength 0.71073
_diffrn_reflns_av_R_equivalents 0.0710
_diffrn_reflns_av_sigmaI/netI 0.0616
_diffrn_reflns_limit_h_max 34
_diffrn_reflns_limit_h_min -34
_diffrn_reflns_limit_k_max 8
_diffrn_reflns_limit_k_min -8
_diffrn_reflns_limit_l_max 17
_diffrn_reflns_limit_l_min -18
_diffrn_reflns_number 16558
_diffrn_reflns_theta_full 26.01
_diffrn_reflns_theta_max 26.01
_diffrn_reflns_theta_min 1.57
_diffrn_standards_decay_% <2
_diffrn_standards_number 0
_exptl_absorpt_coefficient_mu 0.103
_exptl_absorpt_correction_T_max 0.9891
_exptl_absorpt_correction_T_min 0.9656
_exptl_absorpt_correction_type integration
_exptl_absorpt_process_details 'X-RED32 (Stoe & Cie, 2002)'
_exptl_crystal_colour 'dark red'
_exptl_crystal_density_diffrn 1.391
_exptl_crystal_density_method 'not measured'
_exptl_crystal_description prism
_exptl_crystal_F_000 1200
_exptl_crystal_size_max 0.420
_exptl_crystal_size_mid 0.297
_exptl_crystal_size_min 0.110
_refine_diff_density_max 0.083
_refine_diff_density_min -0.143
_refine_ls_extinction_method none
_refine_ls_goodness_of_fit_ref 0.809
_refine_ls_hydrogen_treatment constr
_refine_ls_matrix_type full
_refine_ls_number_parameters 190
_refine_ls_number_reflns 2693
_refine_ls_number_restraints 28
_refine_ls_restrained_S_all 0.805
_refine_ls_R_factor_all 0.0850
_refine_ls_R_factor_gt 0.0349
_refine_ls_shift/su_max 0.000
_refine_ls_shift/su_mean 0.000
_refine_ls_structure_factor_coef Fsqd
_refine_ls_weighting_details 'calc w = 1/[\s^2^(Fo^2^)+(0.075P)^2^] where P=(Fo^2^+2Fc^2^)/3'
_refine_ls_weighting_scheme calc
_refine_ls_wR_factor_gt 0.0625
_refine_ls_wR_factor_ref 0.0685
_reflns_number_gt 1289
_reflns_number_total 2693
_reflns_threshold_expression I>2\s(I)
_cod_data_source_file bt6676.cif
_cod_data_source_block I
_cod_original_cell_volume 2734.2(4)
_cod_original_sg_symbol_H-M 'C 2/c'
_cod_database_code 2206132

loop_
_symmetry_equiv_pos_as_xyz
'x, y, z'
'-x, y, -z+1/2'
'x+1/2, y+1/2, z'
'-x+1/2, y+1/2, -z+1/2'
'-x, -y, -z'
'x, -y, z-1/2'
'-x+1/2, -y+1/2, -z'
'x+1/2, -y+1/2, z-1/2'

loop_
_atom_site_label
_atom_site_fract_x
_atom_site_fract_y
_atom_site_fract_z
_atom_site_U_iso_or_equiv
_atom_site_adp_type
_atom_site_calc_flag
_atom_site_refinement_flags
_atom_site_occupancy
_atom_site_type_symbol
N2 0.19145(5) 0.01499(17) 0.46671(9) 0.0541(3) Uani d U 1 N
O4 0.08969(4) 0.23344(16) 0.66700(8) 0.0698(3) Uani d . 1 O
C4 0.30980(6) -0.1273(2) 0.37268(13) 0.0582(4) Uani d U 1 C
C1 0.23027(6) -0.0365(2) 0.43092(11) 0.0514(4) Uani d U 1 C
C13 0.11459(6) 0.1315(2) 0.54012(12) 0.0524(4) Uani d . 1 C
O3 0.16196(4) 0.10675(15) 0.60865(7) 0.0647(3) Uani d . 1 O
H33 0.1818 0.0709 0.5829 0.097 Uiso calc R 1 H
C7 0.14488(6) 0.0428(2) 0.40868(12) 0.0552(4) Uani d . 1 C
H7 0.1369 0.0269 0.3424 0.066 Uiso calc R 1 H
C8 0.10437(6) 0.0979(2) 0.44210(11) 0.0502(4) Uani d . 1 C
C12 0.07507(6) 0.1970(2) 0.56943(12) 0.0560(4) Uani d . 1 C
C11 0.02645(6) 0.2202(2) 0.50197(13) 0.0638(5) Uani d . 1 C
H11 0.0002 0.2614 0.5216 0.077 Uiso calc R 1 H
N1 0.35282(7) -0.1742(2) 0.34188(15) 0.0774(5) Uani d U 1 N
O1 0.34245(6) -0.2107(2) 0.25592(12) 0.1027(5) Uani d U 1 O
C6 0.22042(6) -0.1233(2) 0.34157(11) 0.0617(4) Uani d . 1 C
H2 0.1867 -0.1510 0.3015 0.074 Uiso calc R 1 H
O2 0.39643(5) -0.1736(2) 0.40282(12) 0.1021(5) Uani d . 1 O
C2 0.28053(6) 0.0002(2) 0.49074(12) 0.0576(4) Uani d . 1 C
H6 0.2872 0.0559 0.5510 0.069 Uiso calc R 1 H
C5 0.26057(7) -0.1681(2) 0.31272(12) 0.0646(5) Uani d U 1 C
H3 0.2543 -0.2256 0.2530 0.078 Uiso calc R 1 H
C9 0.05420(6) 0.1236(2) 0.37502(12) 0.0613(4) Uani d . 1 C
H13 0.0469 0.0999 0.3095 0.074 Uiso calc R 1 H
C3 0.32096(6) -0.0450(2) 0.46198(13) 0.0618(5) Uani d U 1 C
H5 0.3549 -0.0203 0.5021 0.074 Uiso calc R 1 H
C10 0.01584(6) 0.1830(2) 0.40447(13) 0.0670(5) Uani d . 1 C
H12 -0.0174 0.1986 0.3593 0.080 Uiso calc R 1 H
C15 0.07949(7) 0.3888(2) 0.80025(12) 0.0752(5) Uani d . 1 C
H15A 0.0555 0.4539 0.8220 0.113 Uiso calc R 1 H
H15B 0.1077 0.4707 0.8051 0.113 Uiso calc R 1 H
H15C 0.0924 0.2800 0.8401 0.113 Uiso calc R 1 H
C14 0.05272(7) 0.3293(2) 0.69640(12) 0.0685(5) Uani d . 1 C
H14A 0.0241 0.2467 0.6906 0.082 Uiso calc R 1 H
H14B 0.0394 0.4383 0.6555 0.082 Uiso calc R 1 H

loop_
_atom_site_aniso_label
_atom_site_aniso_U_11
_atom_site_aniso_U_22
_atom_site_aniso_U_33
_atom_site_aniso_U_12
_atom_site_aniso_U_13
_atom_site_aniso_U_23
N2 0.0539(8) 0.0602(8) 0.0524(8) 0.0010(7) 0.0243(7) 0.0011(6)
O4 0.0651(8) 0.0940(8) 0.0551(7) 0.0220(6) 0.0277(6) -0.0012(6)
C4 0.0603(12) 0.0553(10) 0.0701(12) 0.0049(8) 0.0371(10) 0.0057(9)
C1 0.0529(11) 0.0525(10) 0.0528(11) -0.0005(8) 0.0240(9) 0.0044(8)
C13 0.0472(10) 0.0586(10) 0.0511(10) 0.0030(8) 0.0175(9) 0.0064(8)
O3 0.0545(7) 0.0896(8) 0.0499(7) 0.0129(6) 0.0190(6) 0.0009(6)
C7 0.0618(11) 0.0574(10) 0.0505(10) 0.0001(8) 0.0254(9) 0.0038(8)
C8 0.0518(10) 0.0541(9) 0.0474(10) 0.0014(7) 0.0213(9) 0.0039(8)
C12 0.0551(11) 0.0631(10) 0.0516(11) 0.0050(8) 0.0217(9) 0.0039(9)
C11 0.0533(11) 0.0756(12) 0.0662(12) 0.0102(9) 0.0265(10) 0.0022(9)
N1 0.0757(12) 0.0687(10) 0.1041(14) 0.0020(9) 0.0521(12) 0.0055(10)
O1 0.1157(12) 0.1109(12) 0.1132(12) -0.0056(9) 0.0795(11) -0.0205(10)
C6 0.0559(11) 0.0757(11) 0.0537(11) 0.0016(9) 0.0204(9) -0.0062(9)
O2 0.0640(9) 0.1167(12) 0.1357(13) 0.0112(8) 0.0486(10) 0.0047(10)
C2 0.0589(11) 0.0617(10) 0.0533(10) -0.0021(9) 0.0218(9) -0.0038(8)
C5 0.0671(12) 0.0730(11) 0.0602(11) 0.0043(10) 0.0310(10) -0.0054(9)
C9 0.0583(11) 0.0689(11) 0.0531(10) 0.0030(9) 0.0162(9) 0.0017(8)
C3 0.0522(11) 0.0645(11) 0.0687(12) -0.0024(8) 0.0223(9) 0.0029(9)
C10 0.0535(11) 0.0802(12) 0.0612(12) 0.0099(9) 0.0138(9) 0.0030(10)
C15 0.0869(13) 0.0782(12) 0.0733(13) 0.0012(10) 0.0444(11) -0.0095(10)
C14 0.0707(11) 0.0747(11) 0.0723(12) 0.0106(10) 0.0409(10) 0.0002(10)

loop_
_atom_type_symbol
_atom_type_description
_atom_type_scat_dispersion_real
_atom_type_scat_dispersion_imag
_atom_type_scat_source
C C 0.0033 0.0016 'International Tables Vol C Tables 4.2.6.8 and 6.1.1.4'
H H 0.0000 0.0000 'International Tables Vol C Tables 4.2.6.8 and 6.1.1.4'
N N 0.0061 0.0033 'International Tables Vol C Tables 4.2.6.8 and 6.1.1.4'
O O 0.0106 0.0060 'International Tables Vol C Tables 4.2.6.8 and 6.1.1.4'

loop_
_geom_angle_atom_site_label_1
_geom_angle_atom_site_label_2
_geom_angle_atom_site_label_3
_geom_angle
_geom_angle_publ_flag
C7 N2 C1 120.97(14) ?
C12 O4 C14 116.15(13) ?
C5 C4 C3 122.38(16) ?
C5 C4 N1 119.38(17) ?
C3 C4 N1 118.23(17) ?
C2 C1 C6 119.57(15) ?
C2 C1 N2 116.50(14) ?
C6 C1 N2 123.93(15) ?
O3 C13 C8 121.99(14) ?
O3 C13 C12 118.31(14) ?
C8 C13 C12 119.69(14) ?
C13 O3 H33 109.5 ?
N2 C7 C8 122.68(15) ?
N2 C7 H7 118.7 ?
C8 C7 H7 118.7 ?
C13 C8 C9 119.04(15) ?
C13 C8 C7 121.12(14) ?
C9 C8 C7 119.80(15) ?
C11 C12 O4 125.26(15) ?
C11 C12 C13 119.67(15) ?
O4 C12 C13 115.07(14) ?
C12 C11 C10 120.81(16) ?
C12 C11 H11 119.6 ?
C10 C11 H11 119.6 ?
O2 N1 O1 124.06(18) yes
O2 N1 C4 118.41(18) ?
O1 N1 C4 117.52(18) ?
C5 C6 C1 119.90(16) ?
C5 C6 H2 120.0 ?
C1 C6 H2 120.0 ?
C1 C2 C3 120.62(16) ?
C1 C2 H6 119.7 ?
C3 C2 H6 119.7 ?
C4 C5 C6 119.24(16) ?
C4 C5 H3 120.4 ?
C6 C5 H3 120.4 ?
C10 C9 C8 120.80(16) ?
C10 C9 H13 119.6 ?
C8 C9 H13 119.6 ?
C4 C3 C2 118.27(16) ?
C4 C3 H5 120.9 ?
C2 C3 H5 120.9 ?
C9 C10 C11 119.95(16) ?
C9 C10 H12 120.0 ?
C11 C10 H12 120.0 ?
C14 C15 H15A 109.5 ?
C14 C15 H15B 109.5 ?
H15A C15 H15B 109.5 ?
C14 C15 H15C 109.5 ?
H15A C15 H15C 109.5 ?
H15B C15 H15C 109.5 ?
O4 C14 C15 107.62(14) ?
O4 C14 H14A 110.2 ?
C15 C14 H14A 110.2 ?
O4 C14 H14B 110.2 ?
C15 C14 H14B 110.2 ?
H14A C14 H14B 108.5 ?

loop_
_geom_bond_atom_site_label_1
_geom_bond_atom_site_label_2
_geom_bond_distance
_geom_bond_publ_flag
N2 C7 1.2825(17) yes
N2 C1 1.4168(18) ?
O4 C12 1.3734(18) ?
O4 C14 1.4310(17) ?
C4 C5 1.365(2) ?
C4 C3 1.373(2) ?
C4 N1 1.469(2) yes
C1 C2 1.380(2) ?
C1 C6 1.393(2) ?
C13 O3 1.3496(16) yes
C13 C8 1.393(2) ?
C13 C12 1.404(2) ?
O3 H33 0.8200 ?
C7 C8 1.443(2) ?
C7 H7 0.9300 ?
C8 C9 1.399(2) ?
C12 C11 1.367(2) ?
C11 C10 1.388(2) ?
C11 H11 0.9300 ?
N1 O2 1.2197(18) yes
N1 O1 1.2246(18) yes
C6 C5 1.374(2) ?
C6 H2 0.9300 ?
C2 C3 1.381(2) ?
C2 H6 0.9300 ?
C5 H3 0.9300 ?
C9 C10 1.362(2) ?
C9 H13 0.9300 ?
C3 H5 0.9300 ?
C10 H12 0.9300 ?
C15 C14 1.502(2) ?
C15 H15A 0.9600 ?
C15 H15B 0.9600 ?
C15 H15C 0.9600 ?
C14 H14A 0.9700 ?
C14 H14B 0.9700 ?

loop_
_geom_hbond_atom_site_label_D
_geom_hbond_atom_site_label_H
_geom_hbond_atom_site_label_A
_geom_hbond_distance_DH
_geom_hbond_distance_HA
_geom_hbond_distance_DA
_geom_hbond_angle_DHA
O3 H33 N2 0.82 1.88 2.6043(16) 147

loop_
_geom_torsion_atom_site_label_1
_geom_torsion_atom_site_label_2
_geom_torsion_atom_site_label_3
_geom_torsion_atom_site_label_4
_geom_torsion
C7 N2 C1 C2 157.85(14)
C7 N2 C1 C6 -23.4(2)
C1 N2 C7 C8 -179.14(13)
O3 C13 C8 C9 179.02(13)
C12 C13 C8 C9 -2.3(2)
O3 C13 C8 C7 -2.9(2)
C12 C13 C8 C7 175.74(13)
N2 C7 C8 C13 2.8(2)
N2 C7 C8 C9 -179.18(14)
C14 O4 C12 C11 -9.9(2)
C14 O4 C12 C13 169.91(14)
O3 C13 C12 C11 -178.77(14)
C8 C13 C12 C11 2.5(2)
O3 C13 C12 O4 1.4(2)
C8 C13 C12 O4 -177.31(14)
O4 C12 C11 C10 178.64(15)
C13 C12 C11 C10 -1.2(2)
C5 C4 N1 O2 -164.98(16)
C3 C4 N1 O2 14.4(2)
C5 C4 N1 O1 15.4(2)
C3 C4 N1 O1 -165.29(16)
C2 C1 C6 C5 -1.4(2)
N2 C1 C6 C5 179.93(14)
C6 C1 C2 C3 1.3(2)
N2 C1 C2 C3 -179.95(14)
C3 C4 C5 C6 0.9(2)
N1 C4 C5 C6 -179.73(14)
C1 C6 C5 C4 0.3(2)
C13 C8 C9 C10 0.8(2)
C7 C8 C9 C10 -177.29(15)
C5 C4 C3 C2 -1.1(2)
N1 C4 C3 C2 179.61(13)
C1 C2 C3 C4 -0.1(2)
C8 C9 C10 C11 0.5(2)
C12 C11 C10 C9 -0.4(3)
C12 O4 C14 C15 -168.97(14)

loop_
_cod_related_entry_id
_cod_related_entry_database
_cod_related_entry_code
1 ChemSpider 21180606
